data_4310831
loop_
_publ_author_name
'Pauli Kofod'
'Pernille Harris'

_publ_section_title
;
 NMR Spectroscopic and X-ray Crystallographic Study of Methylcobalt(III)
 Compounds with Saturated Amine Ligands
;
_journal_name_full 'Inorganic Chemistry'
_journal_page_first 2680
_journal_page_last 2688
_journal_paper_doi 10.1021/ic0302682
_journal_volume 43
_journal_year 2004
_chemical_formula_sum 'C13 H41 Co2 F18 N10 P3'
_chemical_formula_weight 890.33
_chemical_name_systematic
;
  ?
;
_space_group_IT_number 14
_symmetry_cell_setting monoclinic
_symmetry_space_group_name_Hall '-P 2yn'
_symmetry_space_group_name_H-M 'P 1 21/n 1'
_atom_sites_solution_hydrogens geom
_atom_sites_solution_primary direct
_atom_sites_solution_secondary difmap
_audit_creation_method SHELXL-97
_cell_angle_alpha 90.00
_cell_angle_beta 93.51
_cell_angle_gamma 90.00
_cell_formula_units_Z 4
_cell_length_a 11.816(2)
_cell_length_b 15.903(3)
_cell_length_c 17.163(5)
_cell_measurement_reflns_used 25
_cell_measurement_temperature 122(2)
_cell_measurement_theta_max 22.37
_cell_measurement_theta_min 19.2
_cell_volume 3219.0(12)
_computing_cell_refinement 'CAD-4 Software (Enraf-Nonius, 1989)'
_computing_data_collection 'CAD-4 Software (Enraf-Nonius, 1989)'
_computing_data_reduction 'DREADD (Blessing, 1987)'
_computing_molecular_graphics 'OrtepII (Johnson, 1976)'
_computing_structure_refinement 'SHELXL-97 (Sheldrick, 1997b)'
_computing_structure_solution 'SHELXS-97 (Sheldrick, 1997a)'
_diffrn_ambient_temperature 122(2)
_diffrn_measured_fraction_theta_full 1.000
_diffrn_measured_fraction_theta_max 1.000
_diffrn_measurement_device_type 'Enraf Nonius CAD4'
_diffrn_measurement_method \w-2\q
_diffrn_radiation_monochromator graphite
_diffrn_radiation_source 'fine-focus sealed tube'
_diffrn_radiation_type MoK\a
_diffrn_radiation_wavelength 0.71073
_diffrn_reflns_av_R_equivalents 0.0000
_diffrn_reflns_av_sigmaI/netI 0.0391
_diffrn_reflns_limit_h_max 16
_diffrn_reflns_limit_h_min -16
_diffrn_reflns_limit_k_max 22
_diffrn_reflns_limit_k_min 0
_diffrn_reflns_limit_l_max 24
_diffrn_reflns_limit_l_min 0
_diffrn_reflns_number 12521
_diffrn_reflns_theta_full 29.97
_diffrn_reflns_theta_max 29.97
_diffrn_reflns_theta_min 1.75
_diffrn_standards_decay_% 4
_diffrn_standards_interval_time 166.7
_diffrn_standards_number 5
_exptl_absorpt_coefficient_mu 1.311
_exptl_absorpt_correction_T_max 0.862
_exptl_absorpt_correction_T_min 0.586
_exptl_absorpt_correction_type integration
_exptl_absorpt_process_details
;
Gaussian integration (Coppens, 1970)
;
_exptl_crystal_density_diffrn 1.837
_exptl_crystal_density_method 'not measured'
_exptl_crystal_description rod
_exptl_crystal_F_000 1800
_exptl_crystal_size_max 0.55
_exptl_crystal_size_mid 0.11
_exptl_crystal_size_min 0.11
_refine_diff_density_max 1.134
_refine_diff_density_min -1.515
_refine_diff_density_rms 0.140
_refine_ls_extinction_method none
_refine_ls_goodness_of_fit_ref 1.325
_refine_ls_hydrogen_treatment mixed
_refine_ls_matrix_type full
_refine_ls_number_parameters 415
_refine_ls_number_reflns 9356
_refine_ls_number_restraints 0
_refine_ls_restrained_S_all 1.325
_refine_ls_R_factor_all 0.0734
_refine_ls_R_factor_gt 0.0583
_refine_ls_shift/su_max 0.000
_refine_ls_shift/su_mean 0.000
_refine_ls_structure_factor_coef Fsqd
_refine_ls_weighting_details 'calc w=1/[\s^2^(Fo^2^)+(0.1000P)^2^+0.0000P] where P=(Fo^2^+2Fc^2^)/3'
_refine_ls_weighting_scheme calc
_refine_ls_wR_factor_gt 0.1642
_refine_ls_wR_factor_ref 0.1788
_reflns_number_gt 7701
_reflns_number_total 9356
_reflns_threshold_expression >2sigma(I)
_cod_data_source_file ic0302682_s1_1.cif
_cod_data_source_block pk39.abs
_cod_database_code 4310831

loop_
_symmetry_equiv_pos_as_xyz
'x, y, z'
'-x+1/2, y+1/2, -z+1/2'
'-x, -y, -z'
'x-1/2, -y-1/2, z-1/2'

loop_
_atom_site_label
_atom_site_type_symbol
_atom_site_fract_x
_atom_site_fract_y
_atom_site_fract_z
_atom_site_U_iso_or_equiv
_atom_site_adp_type
_atom_site_occupancy
_atom_site_symmetry_multiplicity
_atom_site_calc_flag
_atom_site_refinement_flags
_atom_site_disorder_assembly
_atom_site_disorder_group
Co1 Co 0.02451(3) 0.11675(2) 0.24602(2) 0.01386(11) Uani 1 1 d . . .
N14 N 0.0071(2) 0.04044(17) 0.33471(17) 0.0264(6) Uani 1 1 d . . .
H14A H -0.0615 0.0130 0.3289 0.040 Uiso 1 1 calc R . .
H14B H 0.0639 0.0008 0.3367 0.040 Uiso 1 1 calc R . .
C1 C 0.1927(2) 0.12835(16) 0.27377(15) 0.0165(5) Uani 0.50 1 d P . .
N1 N 0.1927(2) 0.12835(16) 0.27377(15) 0.0165(5) Uani 0.50 1 d P . .
N12 N 0.0424(2) 0.19426(16) 0.15809(15) 0.0204(5) Uani 1 1 d . . .
H12A H -0.0272 0.2142 0.1396 0.031 Uiso 1 1 calc R . .
H12B H 0.0869 0.2393 0.1741 0.031 Uiso 1 1 calc R . .
N11 N -0.0110(2) 0.20723(16) 0.31845(15) 0.0202(5) Uani 1 1 d . . .
H11A H 0.0528 0.2392 0.3298 0.030 Uiso 1 1 calc R . .
H11B H -0.0660 0.2416 0.2954 0.030 Uiso 1 1 calc R . .
N13 N 0.0559(2) 0.02601(17) 0.17296(17) 0.0247(5) Uani 1 1 d . . .
H13A H 0.1278 0.0053 0.1840 0.037 Uiso 1 1 calc R . .
H13B H 0.0050 -0.0172 0.1778 0.037 Uiso 1 1 calc R . .
C2 C -0.1385(2) 0.10482(19) 0.2153(2) 0.0225(6) Uani 1 1 d . . .
H2A H -0.1819 0.1455 0.2442 0.029 Uiso 1 1 calc R . .
H2B H -0.1633 0.0477 0.2272 0.029 Uiso 1 1 calc R . .
H2C H -0.1511 0.1153 0.1592 0.029 Uiso 1 1 calc R . .
C11 C -0.0514(3) 0.1716(2) 0.3913(2) 0.0304(7) Uani 1 1 d . . .
H11C H -0.1338 0.1604 0.3852 0.039 Uiso 1 1 calc R . .
H11D H -0.0371 0.2116 0.4350 0.039 Uiso 1 1 calc R . .
C12 C 0.0968(3) 0.1468(2) 0.09600(19) 0.0277(7) Uani 1 1 d . . .
H12C H 0.1798 0.1435 0.1080 0.036 Uiso 1 1 calc R . .
H12D H 0.0829 0.1754 0.0451 0.036 Uiso 1 1 calc R . .
C13 C 0.0461(3) 0.0597(2) 0.0928(2) 0.0317(7) Uani 1 1 d . . .
H13C H -0.0344 0.0622 0.0733 0.041 Uiso 1 1 calc R . .
H13D H 0.0876 0.0234 0.0573 0.041 Uiso 1 1 calc R . .
C14 C 0.0129(3) 0.0908(3) 0.4077(2) 0.0343(8) Uani 1 1 d . . .
H14C H 0.0929 0.1031 0.4243 0.045 Uiso 1 1 calc R . .
H14D H -0.0215 0.0591 0.4499 0.045 Uiso 1 1 calc R . .
Co2 Co 0.45739(3) 0.14653(2) 0.31315(2) 0.01373(11) Uani 1 1 d . . .
N24 N 0.4223(2) 0.23548(16) 0.38741(15) 0.0211(5) Uani 1 1 d . . .
H24A H 0.4758 0.2774 0.3862 0.032 Uiso 1 1 calc R . .
H24B H 0.3526 0.2584 0.3733 0.032 Uiso 1 1 calc R . .
N23 N 0.4718(2) 0.22528(16) 0.22595(15) 0.0216(5) Uani 1 1 d . . .
H23A H 0.4115 0.2620 0.2232 0.032 Uiso 1 1 calc R . .
H23B H 0.5375 0.2560 0.2336 0.032 Uiso 1 1 calc R . .
C3 C 0.2897(2) 0.13455(16) 0.28493(15) 0.0166(5) Uani 0.50 1 d P . .
N3 N 0.2897(2) 0.13455(16) 0.28493(15) 0.0166(5) Uani 0.50 1 d P . .
N21 N 0.4938(2) 0.05775(16) 0.23871(15) 0.0204(5) Uani 1 1 d . . .
H21A H 0.5462 0.0213 0.2618 0.031 Uiso 1 1 calc R . .
H21B H 0.4294 0.0277 0.2240 0.031 Uiso 1 1 calc R . .
C4 C 0.6198(2) 0.1580(2) 0.34520(19) 0.0222(6) Uani 1 1 d . . .
H4A H 0.6637 0.1180 0.3158 0.029 Uiso 1 1 calc R . .
H4B H 0.6315 0.1464 0.4012 0.029 Uiso 1 1 calc R . .
H4C H 0.6448 0.2154 0.3345 0.029 Uiso 1 1 calc R . .
N22 N 0.4443(2) 0.06875(16) 0.40124(15) 0.0228(5) Uani 1 1 d . . .
H22A H 0.4074 0.0205 0.3845 0.034 Uiso 1 1 calc R . .
H22B H 0.5153 0.0543 0.4220 0.034 Uiso 1 1 calc R . .
C21 C 0.5402(3) 0.0971(2) 0.16930(19) 0.0267(6) Uani 1 1 d . . .
H21C H 0.5324 0.0584 0.1241 0.035 Uiso 1 1 calc R . .
H21D H 0.6216 0.1102 0.1798 0.035 Uiso 1 1 calc R . .
C22 C 0.3794(3) 0.1115(2) 0.46116(19) 0.0279(7) Uani 1 1 d . . .
H22C H 0.3916 0.0826 0.5121 0.036 Uiso 1 1 calc R . .
H22D H 0.2974 0.1106 0.4456 0.036 Uiso 1 1 calc R . .
C23 C 0.4738(3) 0.1766(2) 0.15221(19) 0.0270(6) Uani 1 1 d . . .
H23C H 0.5101 0.2101 0.1120 0.035 Uiso 1 1 calc R . .
H23D H 0.3955 0.1628 0.1325 0.035 Uiso 1 1 calc R . .
C24 C 0.4214(3) 0.2007(2) 0.46745(19) 0.0284(7) Uani 1 1 d . . .
H24C H 0.3708 0.2345 0.4990 0.037 Uiso 1 1 calc R . .
H24D H 0.4987 0.2021 0.4931 0.037 Uiso 1 1 calc R . .
P1 P 0.32043(7) 0.89738(5) 0.09010(5) 0.02055(17) Uani 1 1 d . . .
F1 F 0.32595(17) 0.79733(12) 0.07750(12) 0.0292(4) Uani 1 1 d . . .
F2 F 0.31307(17) 0.99761(12) 0.10531(14) 0.0332(5) Uani 1 1 d . . .
F3 F 0.2309(2) 0.88337(14) 0.15530(14) 0.0367(5) Uani 1 1 d . . .
F4 F 0.42209(18) 0.89100(12) 0.15641(13) 0.0329(5) Uani 1 1 d . . .
F5 F 0.2185(2) 0.90353(15) 0.02544(14) 0.0403(6) Uani 1 1 d . . .
F6 F 0.4100(2) 0.91229(17) 0.02670(15) 0.0440(6) Uani 1 1 d . . .
P2 P 0.26121(7) 0.37111(5) 0.09043(5) 0.02330(17) Uani 1 1 d . . .
F7 F 0.39613(19) 0.36664(14) 0.10156(16) 0.0385(5) Uani 1 1 d . . .
F8 F 0.12588(19) 0.37526(14) 0.08076(15) 0.0396(5) Uani 1 1 d . . .
F9 F 0.25221(17) 0.30763(13) 0.16305(11) 0.0290(4) Uani 1 1 d . . .
F10 F 0.26079(18) 0.45020(13) 0.14885(14) 0.0353(5) Uani 1 1 d . . .
F11 F 0.2603(2) 0.29215(14) 0.03291(13) 0.0408(5) Uani 1 1 d . . .
F12 F 0.2697(2) 0.43423(16) 0.01910(15) 0.0498(7) Uani 1 1 d . . .
P3 P 0.26327(8) 0.12874(5) 0.68111(5) 0.02581(19) Uani 1 1 d . . .
F13 F 0.1367(2) 0.11675(17) 0.70991(16) 0.0466(6) Uani 1 1 d . . .
F14 F 0.3017(2) 0.05668(17) 0.7426(2) 0.0588(8) Uani 1 1 d . . .
F16 F 0.2884(3) 0.19433(18) 0.75114(17) 0.0565(8) Uani 1 1 d . . .
F15 F 0.2367(3) 0.0607(2) 0.61626(19) 0.0824(12) Uani 1 1 d . . .
F17 F 0.3874(3) 0.1415(3) 0.6561(2) 0.0919(14) Uani 1 1 d . . .
F18 F 0.2232(4) 0.2009(3) 0.6258(3) 0.1115(17) Uani 1 1 d . . .
N31 N 0.8949(3) 0.88029(19) 0.10755(19) 0.0324(6) Uani 1 1 d . . .
C31 C 0.8006(3) 0.88602(19) 0.09066(19) 0.0250(6) Uani 1 1 d . . .
C32 C 0.6797(3) 0.8927(3) 0.0670(2) 0.0345(8) Uani 1 1 d . . .

loop_
_atom_site_aniso_label
_atom_site_aniso_U_11
_atom_site_aniso_U_22
_atom_site_aniso_U_33
_atom_site_aniso_U_23
_atom_site_aniso_U_13
_atom_site_aniso_U_12
Co1 0.00999(18) 0.01037(17) 0.0208(2) -0.00039(12) -0.00221(13) 0.00017(12)
N14 0.0185(12) 0.0220(12) 0.0385(15) 0.0117(11) 0.0011(11) -0.0002(10)
C1 0.0158(11) 0.0156(11) 0.0177(11) -0.0010(9) -0.0011(9) -0.0001(9)
N1 0.0158(11) 0.0156(11) 0.0177(11) -0.0010(9) -0.0011(9) -0.0001(9)
N12 0.0199(12) 0.0208(12) 0.0200(11) 0.0032(9) -0.0035(9) 0.0031(9)
N11 0.0161(11) 0.0206(12) 0.0238(12) -0.0058(9) 0.0001(9) 0.0022(9)
N13 0.0177(12) 0.0187(12) 0.0369(14) -0.0112(10) -0.0060(10) 0.0044(9)
C2 0.0114(12) 0.0194(13) 0.0361(16) -0.0034(12) -0.0045(11) -0.0004(10)
C11 0.0212(15) 0.044(2) 0.0267(16) -0.0025(14) 0.0066(12) 0.0028(14)
C12 0.0258(16) 0.0364(18) 0.0210(14) 0.0015(12) 0.0022(12) 0.0047(13)
C13 0.0244(15) 0.0403(19) 0.0295(16) -0.0154(14) -0.0046(13) 0.0069(14)
C14 0.0280(17) 0.051(2) 0.0245(15) 0.0128(15) 0.0032(13) 0.0034(15)
Co2 0.01016(18) 0.01209(18) 0.01846(19) 0.00053(12) -0.00311(13) 0.00018(12)
N24 0.0154(11) 0.0201(11) 0.0269(13) -0.0063(10) -0.0054(9) 0.0027(9)
N23 0.0181(11) 0.0196(11) 0.0267(12) 0.0062(10) -0.0015(9) -0.0011(9)
C3 0.0175(12) 0.0148(11) 0.0172(11) -0.0002(9) -0.0018(9) -0.0015(9)
N3 0.0175(12) 0.0148(11) 0.0172(11) -0.0002(9) -0.0018(9) -0.0015(9)
N21 0.0177(11) 0.0183(11) 0.0245(12) -0.0036(9) -0.0035(9) 0.0025(9)
C4 0.0123(12) 0.0248(14) 0.0289(15) -0.0019(11) -0.0044(11) 0.0010(10)
N22 0.0241(13) 0.0204(12) 0.0232(12) 0.0050(10) -0.0035(10) -0.0006(10)
C21 0.0186(14) 0.0367(17) 0.0249(14) -0.0033(13) 0.0021(11) 0.0020(12)
C22 0.0301(17) 0.0331(17) 0.0202(14) 0.0048(12) 0.0000(12) -0.0019(13)
C23 0.0229(15) 0.0352(17) 0.0228(14) 0.0058(13) 0.0016(11) 0.0020(13)
C24 0.0301(16) 0.0338(17) 0.0205(14) -0.0072(12) -0.0053(12) 0.0052(13)
P1 0.0181(4) 0.0169(3) 0.0262(4) 0.0000(3) -0.0026(3) 0.0012(3)
F1 0.0297(10) 0.0190(9) 0.0379(11) -0.0061(8) -0.0061(8) 0.0038(7)
F2 0.0309(10) 0.0160(8) 0.0515(13) 0.0000(8) -0.0078(9) 0.0027(7)
F3 0.0354(12) 0.0322(11) 0.0440(13) -0.0051(9) 0.0141(10) -0.0027(9)
F4 0.0304(11) 0.0228(9) 0.0431(12) -0.0038(8) -0.0167(9) 0.0029(8)
F5 0.0406(13) 0.0343(11) 0.0430(12) -0.0066(10) -0.0214(10) 0.0112(10)
F6 0.0419(13) 0.0483(14) 0.0437(13) 0.0078(11) 0.0167(11) -0.0005(11)
P2 0.0239(4) 0.0159(3) 0.0295(4) 0.0016(3) -0.0034(3) -0.0001(3)
F7 0.0249(11) 0.0300(11) 0.0608(15) 0.0051(10) 0.0037(10) 0.0005(8)
F8 0.0251(10) 0.0328(11) 0.0589(15) -0.0036(10) -0.0145(10) 0.0024(8)
F9 0.0314(10) 0.0280(10) 0.0272(9) 0.0051(8) -0.0019(8) -0.0011(8)
F10 0.0334(11) 0.0247(10) 0.0471(12) -0.0117(9) -0.0023(9) -0.0026(8)
F11 0.0583(15) 0.0285(11) 0.0349(11) -0.0069(9) -0.0018(10) 0.0044(10)
F12 0.0700(18) 0.0331(12) 0.0462(14) 0.0186(11) 0.0024(13) 0.0018(12)
P3 0.0303(4) 0.0212(4) 0.0258(4) -0.0022(3) 0.0011(3) -0.0085(3)
F13 0.0260(11) 0.0581(17) 0.0551(15) -0.0097(12) -0.0027(10) 0.0020(10)
F14 0.0498(16) 0.0421(15) 0.085(2) 0.0197(14) 0.0059(15) 0.0158(12)
F16 0.0692(19) 0.0488(15) 0.0516(15) -0.0187(13) 0.0058(14) -0.0282(14)
F15 0.092(3) 0.096(3) 0.0625(19) -0.0537(19) 0.0309(18) -0.043(2)
F17 0.054(2) 0.152(4) 0.074(2) -0.033(2) 0.0393(18) -0.053(2)
F18 0.152(4) 0.081(3) 0.095(3) 0.063(2) -0.048(3) -0.026(3)
N31 0.0321(16) 0.0305(15) 0.0349(16) -0.0027(12) 0.0041(13) -0.0029(12)
C31 0.0308(17) 0.0210(14) 0.0236(14) -0.0020(11) 0.0049(12) -0.0013(12)
C32 0.0255(17) 0.043(2) 0.0348(18) 0.0079(15) -0.0019(14) 0.0012(14)

loop_
_atom_type_symbol
_atom_type_description
_atom_type_scat_dispersion_real
_atom_type_scat_dispersion_imag
_atom_type_scat_source
C C 0.0033 0.0016 'International Tables Vol C Tables 4.2.6.8 and 6.1.1.4'
H H 0.0000 0.0000 'International Tables Vol C Tables 4.2.6.8 and 6.1.1.4'
Co Co 0.3494 0.9721 'International Tables Vol C Tables 4.2.6.8 and 6.1.1.4'
N N 0.0061 0.0033 'International Tables Vol C Tables 4.2.6.8 and 6.1.1.4'
P P 0.1023 0.0942 'International Tables Vol C Tables 4.2.6.8 and 6.1.1.4'
F F 0.0171 0.0103 'International Tables Vol C Tables 4.2.6.8 and 6.1.1.4'

loop_
_geom_angle_atom_site_label_1
_geom_angle_atom_site_label_2
_geom_angle_atom_site_label_3
_geom_angle
_geom_angle_site_symmetry_1
_geom_angle_site_symmetry_3
_geom_angle_publ_flag
N13 Co1 N11 178.57(10) . . ?
N13 Co1 N14 94.23(13) . . ?
N11 Co1 N14 85.73(12) . . ?
N13 Co1 N12 86.40(12) . . ?
N11 Co1 N12 93.65(11) . . ?
N14 Co1 N12 179.32(12) . . ?
N13 Co1 C2 88.75(12) . . ?
N11 Co1 C2 89.82(12) . . ?
N14 Co1 C2 90.04(13) . . ?
N12 Co1 C2 90.26(12) . . ?
N13 Co1 C1 89.77(10) . . ?
N11 Co1 C1 91.66(10) . . ?
N14 Co1 C1 91.26(11) . . ?
N12 Co1 C1 88.46(10) . . ?
C2 Co1 C1 178.10(12) . . ?
C14 N14 Co1 108.6(2) . . ?
C3 C1 Co1 175.9(2) . . ?
C12 N12 Co1 107.7(2) . . ?
C11 N11 Co1 110.3(2) . . ?
C13 N13 Co1 108.8(2) . . ?
N11 C11 C14 107.4(3) . . ?
N12 C12 C13 107.7(3) . . ?
N13 C13 C12 106.9(3) . . ?
N14 C14 C11 107.8(3) . . ?
N24 Co2 N23 93.82(11) . . ?
N24 Co2 N22 85.67(11) . . ?
N23 Co2 N22 179.24(11) . . ?
N24 Co2 N21 179.53(11) . . ?
N23 Co2 N21 86.01(11) . . ?
N22 Co2 N21 94.50(11) . . ?
N24 Co2 C4 89.57(12) . . ?
N23 Co2 C4 91.46(12) . . ?
N22 Co2 C4 87.97(12) . . ?
N21 Co2 C4 90.00(12) . . ?
N24 Co2 C3 88.90(10) . . ?
N23 Co2 C3 90.39(10) . . ?
N22 Co2 C3 90.17(11) . . ?
N21 Co2 C3 91.54(10) . . ?
C4 Co2 C3 177.68(12) . . ?
C24 N24 Co2 110.29(19) . . ?
C23 N23 Co2 108.88(19) . . ?
C1 C3 Co2 175.6(2) . . ?
C21 N21 Co2 109.0(2) . . ?
C22 N22 Co2 108.21(19) . . ?
N21 C21 C23 107.2(3) . . ?
N22 C22 C24 107.5(3) . . ?
N23 C23 C21 107.8(3) . . ?
N24 C24 C22 107.8(2) . . ?
F6 P1 F5 91.20(15) . . ?
F6 P1 F3 179.02(15) . . ?
F5 P1 F3 89.51(15) . . ?
F6 P1 F4 89.65(14) . . ?
F5 P1 F4 179.15(15) . . ?
F3 P1 F4 89.64(14) . . ?
F6 P1 F1 91.23(13) . . ?
F5 P1 F1 90.13(11) . . ?
F3 P1 F1 89.45(12) . . ?
F4 P1 F1 89.89(11) . . ?
F6 P1 F2 90.46(14) . . ?
F5 P1 F2 90.35(12) . . ?
F3 P1 F2 88.85(12) . . ?
F4 P1 F2 89.61(11) . . ?
F1 P1 F2 178.23(13) . . ?
F12 P2 F7 90.62(14) . . ?
F12 P2 F11 91.08(14) . . ?
F7 P2 F11 90.43(14) . . ?
F12 P2 F8 90.22(14) . . ?
F7 P2 F8 179.05(15) . . ?
F11 P2 F8 89.98(13) . . ?
F12 P2 F10 89.38(14) . . ?
F7 P2 F10 90.08(12) . . ?
F11 P2 F10 179.31(15) . . ?
F8 P2 F10 89.50(12) . . ?
F12 P2 F9 179.61(15) . . ?
F7 P2 F9 89.55(12) . . ?
F11 P2 F9 89.27(12) . . ?
F8 P2 F9 89.60(13) . . ?
F10 P2 F9 90.28(12) . . ?
F18 P3 F17 89.6(3) . . ?
F18 P3 F15 92.0(2) . . ?
F17 P3 F15 92.56(19) . . ?
F18 P3 F14 176.7(2) . . ?
F17 P3 F14 92.3(2) . . ?
F15 P3 F14 90.6(2) . . ?
F18 P3 F16 90.7(2) . . ?
F17 P3 F16 89.32(17) . . ?
F15 P3 F16 176.66(18) . . ?
F14 P3 F16 86.55(18) . . ?
F18 P3 F13 91.2(2) . . ?
F17 P3 F13 178.02(18) . . ?
F15 P3 F13 89.25(16) . . ?
F14 P3 F13 86.83(15) . . ?
F16 P3 F13 88.84(15) . . ?
N31 C31 C32 178.6(4) . . ?

loop_
_geom_bond_atom_site_label_1
_geom_bond_atom_site_label_2
_geom_bond_distance
_geom_bond_site_symmetry_2
_geom_bond_publ_flag
Co1 N13 1.962(3) . ?
Co1 N11 1.964(2) . ?
Co1 N14 1.967(3) . ?
Co1 N12 1.970(3) . ?
Co1 C2 1.974(3) . ?
Co1 C1 2.023(3) . ?
N14 C14 1.484(5) . ?
C1 C3 1.155(4) . ?
N12 C12 1.484(4) . ?
N11 C11 1.478(4) . ?
N13 C13 1.475(5) . ?
C11 C14 1.511(5) . ?
C12 C13 1.509(5) . ?
Co2 N24 1.965(2) . ?
Co2 N23 1.967(3) . ?
Co2 N22 1.967(3) . ?
Co2 N21 1.969(2) . ?
Co2 C4 1.972(3) . ?
Co2 C3 2.020(3) . ?
N24 C24 1.481(4) . ?
N23 C23 1.485(4) . ?
N21 C21 1.480(4) . ?
N22 C22 1.485(4) . ?
C21 C23 1.509(5) . ?
C22 C24 1.504(5) . ?
P1 F6 1.582(2) . ?
P1 F5 1.590(2) . ?
P1 F3 1.602(2) . ?
P1 F4 1.607(2) . ?
P1 F1 1.608(2) . ?
P1 F2 1.618(2) . ?
P2 F12 1.591(2) . ?
P2 F7 1.596(2) . ?
P2 F11 1.597(2) . ?
P2 F8 1.599(2) . ?
P2 F10 1.609(2) . ?
P2 F9 1.613(2) . ?
P3 F18 1.545(3) . ?
P3 F17 1.566(3) . ?
P3 F15 1.570(3) . ?
P3 F14 1.605(3) . ?
P3 F16 1.605(3) . ?
P3 F13 1.615(3) . ?
N31 C31 1.137(5) . ?
C31 C32 1.465(5) . ?
